data_2223752
loop_
_publ_author_name
'Dong, Lei'
'Yin, Handong'
'Wen, Liyuan'
'Wang, Daqi'

_publ_section_title
;
 Bis(2-hydroxybenzaldehyde oximato-\k<i>O</i>)triphenylantimony(V)
;
_journal_coeditor_code GK2230
_journal_issue 11
_journal_name_full 'Acta Crystallographica Section E'
_journal_page_first m1438
_journal_paper_doi 10.1107/S1600536809043542
_journal_volume 65
_journal_year 2009
_chemical_formula_iupac '[Sb (C6 H5)3 (C7 H6 N O2)2]'
_chemical_formula_moiety 'C32 H27 N2 O4 Sb'
_chemical_formula_sum 'C32 H27 N2 O4 Sb'
_chemical_formula_weight 625.31
_chemical_name_systematic
;
Bis(2-hydroxybenzaldehyde oximato-\k<i>O</i>)triphenylantimony(V)
;
_space_group_IT_number 88
_symmetry_cell_setting tetragonal
_symmetry_space_group_name_Hall '-I 4ad'
_symmetry_space_group_name_H-M 'I 41/a :2'
_atom_sites_solution_hydrogens geom
_atom_sites_solution_primary direct
_atom_sites_solution_secondary difmap
_audit_creation_method SHELXL-97
_cell_angle_alpha 90.00
_cell_angle_beta 90.00
_cell_angle_gamma 90.00
_cell_formula_units_Z 8
_cell_length_a 16.6012(15)
_cell_length_b 16.6012(15)
_cell_length_c 20.775(2)
_cell_measurement_reflns_used 5826
_cell_measurement_temperature 298(2)
_cell_measurement_theta_max 25.4835
_cell_measurement_theta_min 2.4535
_cell_volume 5725.6(9)
_computing_cell_refinement 'SAINT (Siemens, 1996)'
_computing_data_collection 'SMART (Siemens, 1996)'
_computing_data_reduction 'SAINT (Siemens, 1996)'
_computing_molecular_graphics 'SHELXTL (Sheldrick, 2008)'
_computing_publication_material 'SHELXTL (Sheldrick, 2008)'
_computing_structure_refinement 'SHELXL97 (Sheldrick, 2008)'
_computing_structure_solution 'SHELXS97 (Sheldrick, 2008)'
_diffrn_ambient_temperature 298(2)
_diffrn_measured_fraction_theta_full 0.976
_diffrn_measured_fraction_theta_max 0.976
_diffrn_measurement_device_type 'Siemens SMART CCD area-detector'
_diffrn_measurement_method '\f and \w'
_diffrn_radiation_monochromator graphite
_diffrn_radiation_source 'fine-focus sealed tube'
_diffrn_radiation_type MoK\a
_diffrn_radiation_wavelength 0.71073
_diffrn_reflns_av_R_equivalents 0.0344
_diffrn_reflns_av_sigmaI/netI 0.0315
_diffrn_reflns_limit_h_max 21
_diffrn_reflns_limit_h_min -21
_diffrn_reflns_limit_k_max 22
_diffrn_reflns_limit_k_min -9
_diffrn_reflns_limit_l_max 26
_diffrn_reflns_limit_l_min -26
_diffrn_reflns_number 17411
_diffrn_reflns_theta_full 28.32
_diffrn_reflns_theta_max 28.32
_diffrn_reflns_theta_min 1.57
_diffrn_standards_decay_% 0
_diffrn_standards_interval_count 0
_diffrn_standards_interval_time 0
_diffrn_standards_number 0
_exptl_absorpt_coefficient_mu 1.002
_exptl_absorpt_correction_T_max 0.8481
_exptl_absorpt_correction_T_min 0.7019
_exptl_absorpt_correction_type multi-scan
_exptl_absorpt_process_details '(SADABS; Sheldrick, 1996)'
_exptl_crystal_colour colourless
_exptl_crystal_density_diffrn 1.451
_exptl_crystal_density_method 'not measured'
_exptl_crystal_description block
_exptl_crystal_F_000 2528
_exptl_crystal_size_max 0.38
_exptl_crystal_size_mid 0.30
_exptl_crystal_size_min 0.17
_refine_diff_density_max 1.383
_refine_diff_density_min -0.683
_refine_ls_extinction_method none
_refine_ls_goodness_of_fit_ref 1.092
_refine_ls_hydrogen_treatment constr
_refine_ls_matrix_type full
_refine_ls_number_parameters 178
_refine_ls_number_reflns 3487
_refine_ls_number_restraints 0
_refine_ls_restrained_S_all 1.092
_refine_ls_R_factor_all 0.0632
_refine_ls_R_factor_gt 0.0307
_refine_ls_shift/su_max 0.001
_refine_ls_shift/su_mean 0.000
_refine_ls_structure_factor_coef Fsqd
_refine_ls_weighting_details 'calc w=1/[\s^2^(Fo^2^)+(0.0300P)^2^+9.4858P] where P=(Fo^2^+2Fc^2^)/3'
_refine_ls_weighting_scheme calc
_refine_ls_wR_factor_gt 0.0641
_refine_ls_wR_factor_ref 0.0850
_reflns_number_gt 2410
_reflns_number_total 3487
_reflns_threshold_expression I>2\s(I)
_cod_data_source_file gk2230.cif
_cod_data_source_block I
_cod_original_sg_symbol_H-M 'I 41/a '
_cod_database_code 2223752
_cod_database_fobs_code 2223752

loop_
_symmetry_equiv_pos_as_xyz
'x, y, z'
'-y+3/4, x+1/4, z+1/4'
'-x+1/2, -y, z+1/2'
'y+3/4, -x+3/4, z+3/4'
'x+1/2, y+1/2, z+1/2'
'-y+5/4, x+3/4, z+3/4'
'-x+1, -y+1/2, z+1'
'y+5/4, -x+5/4, z+5/4'
'-x, -y, -z'
'y-3/4, -x-1/4, -z-1/4'
'x-1/2, y, -z-1/2'
'-y-3/4, x-3/4, -z-3/4'
'-x+1/2, -y+1/2, -z+1/2'
'y-1/4, -x+1/4, -z+1/4'
'x, y+1/2, -z'
'-y-1/4, x-1/4, -z-1/4'

loop_
_atom_site_type_symbol
_atom_site_label
_atom_site_fract_x
_atom_site_fract_y
_atom_site_fract_z
_atom_site_U_iso_or_equiv
_atom_site_adp_type
_atom_site_calc_flag
_atom_site_refinement_flags
_atom_site_occupancy
_atom_site_disorder_assembly
_atom_site_disorder_group
Sb Sb1 0.5000 0.7500 0.977300(13) 0.03630(10) Uani d S 1 . .
N N1 0.65745(16) 0.80646(15) 0.93840(13) 0.0438(6) Uani d . 1 . .
O O1 0.62512(13) 0.74876(13) 0.97978(10) 0.0442(5) Uani d . 1 . .
O O2 0.66631(16) 0.89097(18) 0.83231(13) 0.0716(8) Uani d . 1 . .
H H2 0.6454 0.8611 0.8589 0.107 Uiso calc R 1 . .
C C1 0.7300(2) 0.8254(2) 0.95055(16) 0.0474(8) Uani d . 1 . .
H H1 0.7551 0.8043 0.9869 0.057 Uiso calc R 1 . .
C C2 0.7748(2) 0.8797(2) 0.90850(17) 0.0467(8) Uani d . 1 . .
C C3 0.7419(2) 0.9098(2) 0.85145(18) 0.0515(8) Uani d . 1 . .
C C4 0.7874(3) 0.9596(2) 0.8126(2) 0.0704(11) Uani d . 1 . .
H H4 0.7653 0.9799 0.7747 0.084 Uiso calc R 1 . .
C C5 0.8650(3) 0.9796(3) 0.8293(2) 0.0762(13) Uani d . 1 . .
H H5 0.8951 1.0130 0.8026 0.091 Uiso calc R 1 . .
C C6 0.8981(3) 0.9506(3) 0.8848(2) 0.0778(13) Uani d . 1 . .
H H6 0.9506 0.9643 0.8959 0.093 Uiso calc R 1 . .
C C7 0.8535(2) 0.9012(3) 0.92426(19) 0.0647(10) Uani d . 1 . .
H H7 0.8763 0.8819 0.9621 0.078 Uiso calc R 1 . .
C C8 0.50453(19) 0.64233(17) 1.03043(14) 0.0384(7) Uani d . 1 . .
C C9 0.4426(2) 0.62433(19) 1.07230(15) 0.0477(8) Uani d . 1 . .
H H9 0.3979 0.6579 1.0751 0.057 Uiso calc R 1 . .
C C10 0.4475(3) 0.5556(2) 1.11027(17) 0.0573(9) Uani d . 1 . .
H H10 0.4062 0.5435 1.1389 0.069 Uiso calc R 1 . .
C C11 0.5130(3) 0.5054(2) 1.10563(17) 0.0572(9) Uani d . 1 . .
H H11 0.5159 0.4596 1.1313 0.069 Uiso calc R 1 . .
C C12 0.5738(2) 0.5225(2) 1.06345(18) 0.0543(9) Uani d . 1 . .
H H12 0.6178 0.4880 1.0603 0.065 Uiso calc R 1 . .
C C13 0.5701(2) 0.59106(19) 1.02534(16) 0.0458(8) Uani d . 1 . .
H H13 0.6114 0.6025 0.9965 0.055 Uiso calc R 1 . .
C C14 0.5000 0.7500 0.8764(2) 0.0523(12) Uani d S 1 . .
C C15 0.5554(3) 0.7042(2) 0.84211(19) 0.0655(11) Uani d . 1 . .
H H15 0.5931 0.6734 0.8643 0.079 Uiso calc R 1 . .
C C16 0.5554(4) 0.7039(4) 0.7751(2) 0.0985(19) Uani d . 1 . .
H H16 0.5922 0.6729 0.7522 0.118 Uiso calc R 1 . .
C C17 0.5000 0.7500 0.7441(4) 0.102(3) Uani d S 1 . .
H H17 0.5000 0.7500 0.6993 0.123 Uiso calc SR 1 . .

loop_
_atom_site_aniso_label
_atom_site_aniso_U_11
_atom_site_aniso_U_22
_atom_site_aniso_U_33
_atom_site_aniso_U_12
_atom_site_aniso_U_13
_atom_site_aniso_U_23
Sb1 0.03787(17) 0.03277(16) 0.03825(16) 0.00025(13) 0.000 0.000
N1 0.0412(15) 0.0414(14) 0.0487(15) -0.0016(12) 0.0064(12) 0.0021(12)
O1 0.0393(12) 0.0429(12) 0.0506(13) 0.0003(10) 0.0072(10) 0.0083(10)
O2 0.0554(16) 0.093(2) 0.0665(17) -0.0152(15) -0.0083(13) 0.0257(15)
C1 0.0455(19) 0.0501(19) 0.0466(18) 0.0021(15) 0.0034(15) 0.0023(16)
C2 0.0446(18) 0.0428(18) 0.053(2) -0.0002(15) 0.0048(16) -0.0019(16)
C3 0.049(2) 0.048(2) 0.057(2) -0.0017(16) 0.0054(17) 0.0032(17)
C4 0.067(3) 0.071(3) 0.074(3) -0.005(2) 0.005(2) 0.026(2)
C5 0.068(3) 0.068(3) 0.093(3) -0.016(2) 0.015(2) 0.022(2)
C6 0.055(2) 0.082(3) 0.096(3) -0.023(2) 0.004(2) 0.014(3)
C7 0.054(2) 0.075(3) 0.065(2) -0.009(2) -0.0021(19) 0.011(2)
C8 0.0441(17) 0.0323(15) 0.0387(16) -0.0002(13) -0.0010(13) -0.0017(13)
C9 0.052(2) 0.0418(18) 0.0489(19) 0.0026(15) 0.0063(16) -0.0012(15)
C10 0.074(3) 0.0462(19) 0.052(2) -0.0065(18) 0.0121(18) 0.0057(16)
C11 0.080(3) 0.0347(17) 0.057(2) -0.0026(18) -0.007(2) 0.0049(16)
C12 0.059(2) 0.0369(17) 0.067(2) 0.0070(16) -0.0069(19) -0.0009(17)
C13 0.0474(19) 0.0372(17) 0.0527(19) 0.0004(14) 0.0028(16) -0.0015(15)
C14 0.069(3) 0.048(3) 0.041(2) -0.015(2) 0.000 0.000
C15 0.079(3) 0.064(2) 0.054(2) -0.015(2) 0.010(2) -0.0095(19)
C16 0.127(5) 0.105(4) 0.064(3) -0.044(4) 0.027(3) -0.030(3)
C17 0.141(8) 0.110(7) 0.055(4) -0.065(6) 0.000 0.000

loop_
_atom_type_symbol
_atom_type_description
_atom_type_scat_dispersion_real
_atom_type_scat_dispersion_imag
_atom_type_scat_source
C C 0.0033 0.0016 'International Tables Vol C Tables 4.2.6.8 and 6.1.1.4'
H H 0.0000 0.0000 'International Tables Vol C Tables 4.2.6.8 and 6.1.1.4'
N N 0.0061 0.0033 'International Tables Vol C Tables 4.2.6.8 and 6.1.1.4'
O O 0.0106 0.0060 'International Tables Vol C Tables 4.2.6.8 and 6.1.1.4'
Sb Sb -0.5866 1.5461 'International Tables Vol C Tables 4.2.6.8 and 6.1.1.4'

loop_
_geom_angle_atom_site_label_1
_geom_angle_atom_site_label_2
_geom_angle_atom_site_label_3
_geom_angle_site_symmetry_1
_geom_angle_site_symmetry_3
_geom_angle
_geom_angle_publ_flag
O1 Sb1 O1 7_564 . 177.16(12) ?
O1 Sb1 C14 7_564 . 91.42(6) ?
O1 Sb1 C14 . . 91.42(6) ?
O1 Sb1 C8 7_564 7_564 86.72(10) ?
O1 Sb1 C8 . 7_564 91.79(10) ?
C14 Sb1 C8 . 7_564 121.67(8) ?
O1 Sb1 C8 7_564 . 91.79(10) ?
O1 Sb1 C8 . . 86.72(10) ?
C14 Sb1 C8 . . 121.67(8) ?
C8 Sb1 C8 7_564 . 116.65(16) ?
C1 N1 O1 . . 114.4(3) ?
N1 O1 Sb1 . . 111.27(16) ?
C3 O2 H2 . . 109.5 ?
N1 C1 C2 . . 121.1(3) ?
N1 C1 H1 . . 119.4 ?
C2 C1 H1 . . 119.4 ?
C7 C2 C3 . . 118.3(3) ?
C7 C2 C1 . . 119.7(3) ?
C3 C2 C1 . . 122.0(3) ?
O2 C3 C4 . . 118.3(3) ?
O2 C3 C2 . . 122.0(3) ?
C4 C3 C2 . . 119.8(4) ?
C5 C4 C3 . . 120.6(4) ?
C5 C4 H4 . . 119.7 ?
C3 C4 H4 . . 119.7 ?
C6 C5 C4 . . 120.3(4) ?
C6 C5 H5 . . 119.8 ?
C4 C5 H5 . . 119.8 ?
C5 C6 C7 . . 119.9(4) ?
C5 C6 H6 . . 120.1 ?
C7 C6 H6 . . 120.1 ?
C6 C7 C2 . . 121.1(4) ?
C6 C7 H7 . . 119.4 ?
C2 C7 H7 . . 119.4 ?
C9 C8 C13 . . 120.0(3) ?
C9 C8 Sb1 . . 119.3(2) ?
C13 C8 Sb1 . . 120.7(2) ?
C8 C9 C10 . . 119.5(3) ?
C8 C9 H9 . . 120.2 ?
C10 C9 H9 . . 120.2 ?
C11 C10 C9 . . 120.3(3) ?
C11 C10 H10 . . 119.9 ?
C9 C10 H10 . . 119.9 ?
C12 C11 C10 . . 120.3(3) ?
C12 C11 H11 . . 119.9 ?
C10 C11 H11 . . 119.9 ?
C11 C12 C13 . . 120.2(3) ?
C11 C12 H12 . . 119.9 ?
C13 C12 H12 . . 119.9 ?
C8 C13 C12 . . 119.7(3) ?
C8 C13 H13 . . 120.2 ?
C12 C13 H13 . . 120.2 ?
C15 C14 C15 7_564 . 118.4(5) ?
C15 C14 Sb1 7_564 . 120.8(2) ?
C15 C14 Sb1 . . 120.8(2) ?
C14 C15 C16 . . 121.0(5) ?
C14 C15 H15 . . 119.5 ?
C16 C15 H15 . . 119.5 ?
C17 C16 C15 . . 118.1(6) ?
C17 C16 H16 . . 120.9 ?
C15 C16 H16 . . 120.9 ?
C16 C17 C16 7_564 . 123.4(7) ?
C16 C17 H17 7_564 . 118.3 ?
C16 C17 H17 . . 118.3 ?

loop_
_geom_bond_atom_site_label_1
_geom_bond_atom_site_label_2
_geom_bond_site_symmetry_2
_geom_bond_distance
_geom_bond_publ_flag
Sb1 O1 7_564 2.078(2) ?
Sb1 O1 . 2.078(2) ?
Sb1 C14 . 2.097(5) ?
Sb1 C8 7_564 2.102(3) ?
Sb1 C8 . 2.102(3) ?
N1 C1 . 1.271(4) ?
N1 O1 . 1.394(3) ?
O2 C3 . 1.353(4) ?
O2 H2 . 0.8200 ?
C1 C2 . 1.459(5) ?
C1 H1 . 0.9300 ?
C2 C7 . 1.394(5) ?
C2 C3 . 1.397(5) ?
C3 C4 . 1.381(5) ?
C4 C5 . 1.375(6) ?
C4 H4 . 0.9300 ?
C5 C6 . 1.365(6) ?
C5 H5 . 0.9300 ?
C6 C7 . 1.375(5) ?
C6 H6 . 0.9300 ?
C7 H7 . 0.9300 ?
C8 C9 . 1.379(4) ?
C8 C13 . 1.386(4) ?
C9 C10 . 1.390(5) ?
C9 H9 . 0.9300 ?
C10 C11 . 1.373(5) ?
C10 H10 . 0.9300 ?
C11 C12 . 1.367(5) ?
C11 H11 . 0.9300 ?
C12 C13 . 1.388(5) ?
C12 H12 . 0.9300 ?
C13 H13 . 0.9300 ?
C14 C15 7_564 1.389(5) ?
C14 C15 . 1.389(5) ?
C15 C16 . 1.393(6) ?
C15 H15 . 0.9300 ?
C16 C17 . 1.359(7) ?
C16 H16 . 0.9300 ?
C17 C16 7_564 1.359(7) ?
C17 H17 . 0.9300 ?

loop_
_geom_hbond_atom_site_label_D
_geom_hbond_atom_site_label_H
_geom_hbond_atom_site_label_A
_geom_hbond_site_symmetry_A
_geom_hbond_distance_DH
_geom_hbond_distance_HA
_geom_hbond_distance_DA
_geom_hbond_angle_DHA
C7 H7 O2 2_655 0.93 2.58 3.294(5) 134.2
O2 H2 N1 . 0.82 1.89 2.617(4) 146.4

loop_
_geom_torsion_atom_site_label_1
_geom_torsion_atom_site_label_2
_geom_torsion_atom_site_label_3
_geom_torsion_atom_site_label_4
_geom_torsion_site_symmetry_1
_geom_torsion_site_symmetry_2
_geom_torsion_site_symmetry_3
_geom_torsion_site_symmetry_4
_geom_torsion
_geom_torsion_publ_flag
C1 N1 O1 Sb1 . . . . 160.6(2) ?
O1 Sb1 O1 N1 7_564 . . . -132.17(17) ?
C14 Sb1 O1 N1 . . . . 47.83(17) ?
C8 Sb1 O1 N1 7_564 . . . -73.93(19) ?
C8 Sb1 O1 N1 . . . . 169.48(19) ?
O1 N1 C1 C2 . . . . 174.7(3) ?
N1 C1 C2 C7 . . . . 178.1(3) ?
N1 C1 C2 C3 . . . . -3.6(5) ?
C7 C2 C3 O2 . . . . 179.2(3) ?
C1 C2 C3 O2 . . . . 0.8(5) ?
C7 C2 C3 C4 . . . . -0.2(5) ?
C1 C2 C3 C4 . . . . -178.6(3) ?
O2 C3 C4 C5 . . . . -179.0(4) ?
C2 C3 C4 C5 . . . . 0.4(6) ?
C3 C4 C5 C6 . . . . -0.3(7) ?
C4 C5 C6 C7 . . . . 0.0(7) ?
C5 C6 C7 C2 . . . . 0.2(7) ?
C3 C2 C7 C6 . . . . -0.1(6) ?
C1 C2 C7 C6 . . . . 178.3(4) ?
O1 Sb1 C8 C9 7_564 . . . -27.5(3) ?
O1 Sb1 C8 C9 . . . . 150.1(3) ?
C14 Sb1 C8 C9 . . . . -120.2(2) ?
C8 Sb1 C8 C9 7_564 . . . 59.8(2) ?
O1 Sb1 C8 C13 7_564 . . . 154.7(2) ?
O1 Sb1 C8 C13 . . . . -27.7(2) ?
C14 Sb1 C8 C13 . . . . 61.9(3) ?
C8 Sb1 C8 C13 7_564 . . . -118.1(3) ?
C13 C8 C9 C10 . . . . 1.5(5) ?
Sb1 C8 C9 C10 . . . . -176.3(3) ?
C8 C9 C10 C11 . . . . -0.8(5) ?
C9 C10 C11 C12 . . . . -0.3(6) ?
C10 C11 C12 C13 . . . . 0.5(6) ?
C9 C8 C13 C12 . . . . -1.3(5) ?
Sb1 C8 C13 C12 . . . . 176.5(2) ?
C11 C12 C13 C8 . . . . 0.2(5) ?
O1 Sb1 C14 C15 7_564 . . 7_564 38.99(19) ?
O1 Sb1 C14 C15 . . . 7_564 -141.01(19) ?
C8 Sb1 C14 C15 7_564 . . 7_564 -48.0(2) ?
C8 Sb1 C14 C15 . . . 7_564 132.0(2) ?
O1 Sb1 C14 C15 7_564 . . . -141.01(19) ?
O1 Sb1 C14 C15 . . . . 38.99(19) ?
C8 Sb1 C14 C15 7_564 . . . 132.0(2) ?
C8 Sb1 C14 C15 . . . . -48.0(2) ?
C15 C14 C15 C16 7_564 . . . -0.3(3) ?
Sb1 C14 C15 C16 . . . . 179.7(3) ?
C14 C15 C16 C17 . . . . 0.5(6) ?
C15 C16 C17 C16 . . . 7_564 -0.2(3) ?
